data_7019863
loop_
_publ_author_name
'Zhang, Jingshun'
'Gao, Wei'
'Lang, Xiaomei'
'Wu, Qiaolin'
'Zhang, Lei'
'Mu, Ying'

_publ_section_title
;
 Ni(ii) and Fe(ii) complexes based on bis(imino)aryl pincer ligands:
 synthesis, structural characterization and catalytic activities.
;
_journal_issue 32
_journal_name_full 'Dalton transactions (Cambridge, England : 2003)'
_journal_page_first 9639
_journal_page_last 9645
_journal_paper_doi 10.1039/c2dt30778b
_journal_volume 41
_journal_year 2012
_chemical_formula_sum 'C36 H47 Cl2 Fe Li N2 O2'
_chemical_formula_weight 673.45
_chemical_name_systematic
;
?
;
_space_group_IT_number 15
_symmetry_cell_setting monoclinic
_symmetry_space_group_name_Hall '-C 2yc'
_symmetry_space_group_name_H-M 'C 1 2/c 1'
_atom_sites_solution_hydrogens geom
_atom_sites_solution_primary direct
_atom_sites_solution_secondary difmap
_audit_creation_method SHELXL-97
_cell_angle_alpha 90.00
_cell_angle_beta 98.088(3)
_cell_angle_gamma 90.00
_cell_formula_units_Z 4
_cell_length_a 10.4769(19)
_cell_length_b 17.050(3)
_cell_length_c 20.291(4)
_cell_measurement_reflns_used 1084
_cell_measurement_temperature 185(2)
_cell_measurement_theta_max 20.72
_cell_measurement_theta_min 2.30
_cell_volume 3588.6(12)
_computing_cell_refinement 'Bruker SMART'
_computing_data_collection 'Bruker SMART'
_computing_data_reduction 'Bruker SAINT'
_computing_molecular_graphics 'Bruker SHELXTL'
_computing_publication_material 'Bruker SHELXTL'
_computing_structure_refinement 'SHELXL-97 (Sheldrick, 1997)'
_computing_structure_solution 'SHELXS-97 (Sheldrick, 1990)'
_diffrn_ambient_temperature 185(2)
_diffrn_measured_fraction_theta_full 0.996
_diffrn_measured_fraction_theta_max 0.996
_diffrn_measurement_device_type 'CCD area detector'
_diffrn_measurement_method 'phi and omega scan'
_diffrn_radiation_monochromator graphite
_diffrn_radiation_source 'fine-focus sealed tube'
_diffrn_radiation_type MoK\a
_diffrn_radiation_wavelength 0.71073
_diffrn_reflns_av_R_equivalents 0.0743
_diffrn_reflns_av_sigmaI/netI 0.0929
_diffrn_reflns_limit_h_max 12
_diffrn_reflns_limit_h_min -10
_diffrn_reflns_limit_k_max 18
_diffrn_reflns_limit_k_min -20
_diffrn_reflns_limit_l_max 23
_diffrn_reflns_limit_l_min -24
_diffrn_reflns_number 9154
_diffrn_reflns_theta_full 25.06
_diffrn_reflns_theta_max 25.06
_diffrn_reflns_theta_min 2.03
_exptl_absorpt_coefficient_mu 0.601
_exptl_absorpt_correction_T_max 0.9705
_exptl_absorpt_correction_T_min 0.9535
_exptl_absorpt_process_details 'SADABS; Bruker, 2000'
_exptl_crystal_colour brown
_exptl_crystal_density_diffrn 1.247
_exptl_crystal_density_method 'not measured'
_exptl_crystal_description block
_exptl_crystal_F_000 1424
_exptl_crystal_size_max 0.08
_exptl_crystal_size_mid 0.07
_exptl_crystal_size_min 0.05
_refine_diff_density_max 0.892
_refine_diff_density_min -0.592
_refine_diff_density_rms 0.091
_refine_ls_extinction_method none
_refine_ls_goodness_of_fit_ref 1.075
_refine_ls_hydrogen_treatment constr
_refine_ls_matrix_type full
_refine_ls_number_parameters 203
_refine_ls_number_reflns 3167
_refine_ls_number_restraints 0
_refine_ls_restrained_S_all 1.075
_refine_ls_R_factor_all 0.1396
_refine_ls_R_factor_gt 0.0726
_refine_ls_shift/su_max 0.000
_refine_ls_shift/su_mean 0.000
_refine_ls_structure_factor_coef Fsqd
_refine_ls_weighting_details 'calc w=1/[\s^2^(Fo^2^)+(0.0949P)^2^+6.2207P] where P=(Fo^2^+2Fc^2^)/3'
_refine_ls_weighting_scheme calc
_refine_ls_wR_factor_gt 0.1817
_refine_ls_wR_factor_ref 0.2158
_reflns_number_gt 1800
_reflns_number_total 3167
_reflns_threshold_expression >2sigma(I)
_cod_data_source_file c2dt30778b.txt
_cod_data_source_block complex_5
_cod_depositor_comments
;
The following automatic conversions were performed:

'_symmetry_cell_setting' value 'Monoclinic' changed to 'monoclinic'
according to /home/saulius/struct/CIF-dictionaries/cif_core.dic
dictionary named 'cif_core.dic' version 2.4.1 from 2010-06-29.

Automatic conversion script
Id: cif_fix_values 1891 2012-01-12 08:04:46Z andrius 
;
_cod_original_cell_volume 3588.5(11)
_cod_original_sg_symbol_H-M C2/c
_cod_database_code 7019863

loop_
_symmetry_equiv_pos_as_xyz
'x, y, z'
'-x, y, -z+1/2'
'x+1/2, y+1/2, z'
'-x+1/2, y+1/2, -z+1/2'
'-x, -y, -z'
'x, -y, z-1/2'
'-x+1/2, -y+1/2, -z'
'x+1/2, -y+1/2, z-1/2'

loop_
_atom_site_label
_atom_site_type_symbol
_atom_site_fract_x
_atom_site_fract_y
_atom_site_fract_z
_atom_site_U_iso_or_equiv
_atom_site_adp_type
_atom_site_occupancy
_atom_site_symmetry_multiplicity
_atom_site_calc_flag
_atom_site_refinement_flags
C1 C 0.5000 0.2685(5) 0.2500 0.043(2) Uani 1 2 d S
C2 C 0.5685(6) 0.3105(3) 0.3026(3) 0.0430(15) Uani 1 1 d .
C3 C 0.5703(7) 0.3927(4) 0.3020(3) 0.0607(19) Uani 1 1 d .
H3 H 0.6196 0.4207 0.3373 0.073 Uiso 1 1 calc R
C4 C 0.5000 0.4331(5) 0.2500 0.075(3) Uani 1 2 d S
H4 H 0.5000 0.4888 0.2500 0.090 Uiso 1 2 calc SR
C5 C 0.6348(6) 0.2640(4) 0.3575(3) 0.0460(15) Uani 1 1 d .
H5 H 0.6836 0.2893 0.3945 0.055 Uiso 1 1 calc R
C6 C 0.6909(6) 0.1450(4) 0.4114(3) 0.0470(16) Uani 1 1 d .
C7 C 0.8190(6) 0.1235(3) 0.4114(3) 0.0483(17) Uani 1 1 d .
C8 C 0.8762(7) 0.0775(4) 0.4642(4) 0.062(2) Uani 1 1 d .
H8 H 0.9642 0.0628 0.4665 0.074 Uiso 1 1 calc R
C9 C 0.8061(8) 0.0531(4) 0.5130(4) 0.066(2) Uani 1 1 d .
H9 H 0.8462 0.0213 0.5484 0.079 Uiso 1 1 calc R
C10 C 0.6817(8) 0.0738(4) 0.5112(3) 0.062(2) Uani 1 1 d .
H10 H 0.6358 0.0564 0.5456 0.075 Uiso 1 1 calc R
C11 C 0.6178(7) 0.1206(4) 0.4598(3) 0.0504(17) Uani 1 1 d .
C12 C 0.8913(6) 0.1481(4) 0.3563(3) 0.0584(18) Uani 1 1 d .
H12A H 0.8941 0.2062 0.3559 0.070 Uiso 1 1 calc R
H12B H 0.8408 0.1313 0.3137 0.070 Uiso 1 1 calc R
C13 C 1.0276(7) 0.1185(4) 0.3575(4) 0.073(2) Uani 1 1 d .
H13A H 1.0790 0.1325 0.4000 0.109 Uiso 1 1 calc R
H13B H 1.0657 0.1423 0.3209 0.109 Uiso 1 1 calc R
H13C H 1.0264 0.0613 0.3524 0.109 Uiso 1 1 calc R
C14 C 0.4791(7) 0.1436(4) 0.4591(3) 0.0574(18) Uani 1 1 d .
H14A H 0.4327 0.1007 0.4786 0.069 Uiso 1 1 calc R
H14B H 0.4382 0.1514 0.4126 0.069 Uiso 1 1 calc R
C15 C 0.4677(7) 0.2196(4) 0.4990(4) 0.072(2) Uani 1 1 d .
H15A H 0.5107 0.2124 0.5447 0.108 Uiso 1 1 calc R
H15B H 0.3764 0.2317 0.4996 0.108 Uiso 1 1 calc R
H15C H 0.5086 0.2628 0.4780 0.108 Uiso 1 1 calc R
C16 C 0.6704(11) -0.0665(5) 0.3703(4) 0.120(4) Uani 1 1 d .
H16A H 0.6155 -0.0525 0.4044 0.144 Uiso 1 1 calc R
H16B H 0.7077 -0.0177 0.3548 0.144 Uiso 1 1 calc R
C17 C 0.7745(8) -0.1196(5) 0.3992(5) 0.085(3) Uani 1 1 d .
H17A H 0.7717 -0.1278 0.4473 0.103 Uiso 1 1 calc R
H17B H 0.8599 -0.0981 0.3933 0.103 Uiso 1 1 calc R
C18 C 0.7493(7) -0.1954(5) 0.3614(4) 0.072(2) Uani 1 1 d .
H18A H 0.7103 -0.2348 0.3883 0.086 Uiso 1 1 calc R
H18B H 0.8300 -0.2170 0.3487 0.086 Uiso 1 1 calc R
C19 C 0.6568(9) -0.1727(5) 0.3007(4) 0.094(3) Uani 1 1 d .
H19A H 0.7043 -0.1636 0.2625 0.113 Uiso 1 1 calc R
H19B H 0.5934 -0.2152 0.2887 0.113 Uiso 1 1 calc R
Cl2 Cl 0.35717(13) 0.05598(8) 0.29129(7) 0.0387(4) Uani 1 1 d .
Fe1 Fe 0.5000 0.14779(7) 0.2500 0.0486(4) Uani 1 2 d S
Li1 Li 0.5000 -0.0357(11) 0.2500 0.077(5) Uani 1 2 d S
N1 N 0.6271(5) 0.1889(3) 0.3558(2) 0.0449(13) Uani 1 1 d .
O1 O 0.5944(5) -0.1048(3) 0.3156(2) 0.0730(15) Uani 1 1 d .

loop_
_atom_site_aniso_label
_atom_site_aniso_U_11
_atom_site_aniso_U_22
_atom_site_aniso_U_33
_atom_site_aniso_U_23
_atom_site_aniso_U_13
_atom_site_aniso_U_12
C1 0.041(5) 0.045(5) 0.042(5) 0.000 0.005(4) 0.000
C2 0.054(4) 0.039(4) 0.034(3) -0.002(3) -0.005(3) -0.002(3)
C3 0.094(6) 0.036(4) 0.048(4) -0.004(3) -0.004(4) -0.004(3)
C4 0.137(10) 0.025(5) 0.052(6) 0.000 -0.022(6) 0.000
C5 0.054(4) 0.038(4) 0.041(3) -0.001(3) -0.010(3) 0.000(3)
C6 0.055(4) 0.036(3) 0.045(4) -0.002(3) -0.011(3) 0.001(3)
C7 0.060(4) 0.036(3) 0.044(4) -0.003(3) -0.011(3) 0.008(3)
C8 0.073(5) 0.057(5) 0.050(4) -0.005(4) -0.010(4) 0.017(4)
C9 0.088(6) 0.051(4) 0.050(4) 0.000(4) -0.017(4) 0.024(4)
C10 0.094(6) 0.047(4) 0.043(4) 0.000(3) 0.002(4) 0.011(4)
C11 0.068(5) 0.037(4) 0.041(4) -0.004(3) -0.009(3) 0.002(3)
C12 0.057(4) 0.059(4) 0.058(4) 0.001(4) 0.002(3) 0.006(3)
C13 0.077(5) 0.057(5) 0.080(6) -0.007(4) 0.001(4) 0.013(4)
C14 0.070(5) 0.052(4) 0.049(4) 0.001(3) 0.004(3) 0.006(4)
C15 0.083(5) 0.062(5) 0.070(5) -0.011(4) 0.010(4) 0.010(4)
C16 0.210(11) 0.061(6) 0.070(6) -0.015(5) -0.051(7) 0.029(6)
C17 0.077(6) 0.076(6) 0.098(6) -0.007(5) -0.008(5) -0.005(4)
C18 0.070(5) 0.070(5) 0.073(5) -0.004(4) 0.000(4) 0.010(4)
C19 0.110(7) 0.076(6) 0.087(6) -0.011(5) -0.018(5) 0.027(5)
Cl2 0.0408(8) 0.0307(7) 0.0436(8) 0.0003(6) 0.0029(6) -0.0070(6)
Fe1 0.0543(9) 0.0323(7) 0.0564(9) 0.000 -0.0017(6) 0.000
Li1 0.090(13) 0.057(11) 0.078(13) 0.000 -0.015(10) 0.000
N1 0.050(3) 0.039(3) 0.043(3) 0.004(2) -0.004(2) 0.004(2)
O1 0.093(4) 0.044(3) 0.076(3) -0.001(3) -0.009(3) 0.011(3)

loop_
_atom_type_symbol
_atom_type_description
_atom_type_scat_dispersion_real
_atom_type_scat_dispersion_imag
_atom_type_scat_source
C C 0.0033 0.0016 'International Tables Vol C Tables 4.2.6.8 and 6.1.1.4'
H H 0.0000 0.0000 'International Tables Vol C Tables 4.2.6.8 and 6.1.1.4'
Li Li -0.0003 0.0001 'International Tables Vol C Tables 4.2.6.8 and 6.1.1.4'
N N 0.0061 0.0033 'International Tables Vol C Tables 4.2.6.8 and 6.1.1.4'
O O 0.0106 0.0060 'International Tables Vol C Tables 4.2.6.8 and 6.1.1.4'
Cl Cl 0.1484 0.1585 'International Tables Vol C Tables 4.2.6.8 and 6.1.1.4'
Fe Fe 0.3463 0.8444 'International Tables Vol C Tables 4.2.6.8 and 6.1.1.4'

loop_
_geom_angle_atom_site_label_1
_geom_angle_atom_site_label_2
_geom_angle_atom_site_label_3
_geom_angle
_geom_angle_site_symmetry_1
_geom_angle_site_symmetry_3
C2 C1 C2 118.3(8) . 2_655
C2 C1 Fe1 120.8(4) . .
C2 C1 Fe1 120.8(4) 2_655 .
C1 C2 C3 120.8(6) . .
C1 C2 C5 116.2(6) . .
C3 C2 C5 123.0(5) . .
C4 C3 C2 119.8(6) . .
C4 C3 H3 120.1 . .
C2 C3 H3 120.1 . .
C3 C4 C3 120.4(9) . 2_655
C3 C4 H4 119.8 . .
C3 C4 H4 119.8 2_655 .
N1 C5 C2 120.0(5) . .
N1 C5 H5 120.0 . .
C2 C5 H5 120.0 . .
C11 C6 C7 123.3(6) . .
C11 C6 N1 118.0(5) . .
C7 C6 N1 118.5(6) . .
C6 C7 C8 117.3(6) . .
C6 C7 C12 121.1(6) . .
C8 C7 C12 121.6(6) . .
C9 C8 C7 120.5(7) . .
C9 C8 H8 119.8 . .
C7 C8 H8 119.8 . .
C10 C9 C8 120.9(7) . .
C10 C9 H9 119.5 . .
C8 C9 H9 119.5 . .
C9 C10 C11 121.8(7) . .
C9 C10 H10 119.1 . .
C11 C10 H10 119.1 . .
C6 C11 C10 116.2(6) . .
C6 C11 C14 122.9(6) . .
C10 C11 C14 120.9(6) . .
C7 C12 C13 118.0(6) . .
C7 C12 H12A 107.8 . .
C13 C12 H12A 107.8 . .
C7 C12 H12B 107.8 . .
C13 C12 H12B 107.8 . .
H12A C12 H12B 107.1 . .
C12 C13 H13A 109.5 . .
C12 C13 H13B 109.5 . .
H13A C13 H13B 109.5 . .
C12 C13 H13C 109.5 . .
H13A C13 H13C 109.5 . .
H13B C13 H13C 109.5 . .
C11 C14 C15 111.1(6) . .
C11 C14 H14A 109.4 . .
C15 C14 H14A 109.4 . .
C11 C14 H14B 109.4 . .
C15 C14 H14B 109.4 . .
H14A C14 H14B 108.0 . .
C14 C15 H15A 109.5 . .
C14 C15 H15B 109.5 . .
H15A C15 H15B 109.5 . .
C14 C15 H15C 109.5 . .
H15A C15 H15C 109.5 . .
H15B C15 H15C 109.5 . .
O1 C16 C17 109.2(7) . .
O1 C16 H16A 109.8 . .
C17 C16 H16A 109.8 . .
O1 C16 H16B 109.8 . .
C17 C16 H16B 109.8 . .
H16A C16 H16B 108.3 . .
C16 C17 C18 104.9(7) . .
C16 C17 H17A 110.8 . .
C18 C17 H17A 110.8 . .
C16 C17 H17B 110.8 . .
C18 C17 H17B 110.8 . .
H17A C17 H17B 108.8 . .
C17 C18 C19 104.1(6) . .
C17 C18 H18A 110.9 . .
C19 C18 H18A 110.9 . .
C17 C18 H18B 110.9 . .
C19 C18 H18B 110.9 . .
H18A C18 H18B 109.0 . .
O1 C19 C18 107.8(6) . .
O1 C19 H19A 110.1 . .
C18 C19 H19A 110.1 . .
O1 C19 H19B 110.1 . .
C18 C19 H19B 110.1 . .
H19A C19 H19B 108.5 . .
Li1 Cl2 Fe1 81.5(3) . .
C1 Fe1 Cl2 130.78(4) . .
C1 Fe1 Cl2 130.78(4) . 2_655
Cl2 Fe1 Cl2 98.44(8) . 2_655
C1 Fe1 N1 73.46(11) . .
Cl2 Fe1 N1 99.72(12) . .
Cl2 Fe1 N1 101.71(12) 2_655 .
O1 Li1 O1 105.3(9) 2_655 .
O1 Li1 Cl2 116.09(17) 2_655 2_655
O1 Li1 Cl2 110.64(18) . 2_655
O1 Li1 Cl2 110.64(18) 2_655 .
O1 Li1 Cl2 116.09(17) . .
Cl2 Li1 Cl2 98.5(7) 2_655 .
C5 N1 C6 118.5(5) . .
C5 N1 Fe1 109.4(4) . .
C6 N1 Fe1 132.1(4) . .
C19 O1 C16 108.8(6) . .
C19 O1 Li1 124.7(6) . .
C16 O1 Li1 115.5(6) . .

loop_
_geom_bond_atom_site_label_1
_geom_bond_atom_site_label_2
_geom_bond_distance
_geom_bond_site_symmetry_2
C1 C2 1.398(7) .
C1 C2 1.398(7) 2_655
C1 Fe1 2.058(9) .
C2 C3 1.402(8) .
C2 C5 1.461(8) .
C3 C4 1.382(8) .
C3 H3 0.9500 .
C4 C3 1.382(8) 2_655
C4 H4 0.9500 .
C5 N1 1.282(7) .
C5 H5 0.9500 .
C6 C11 1.390(9) .
C6 C7 1.392(9) .
C6 N1 1.439(7) .
C7 C8 1.393(9) .
C7 C12 1.497(9) .
C8 C9 1.377(10) .
C8 H8 0.9500 .
C9 C10 1.346(10) .
C9 H9 0.9500 .
C10 C11 1.405(9) .
C10 H10 0.9500 .
C11 C14 1.504(9) .
C12 C13 1.511(9) .
C12 H12A 0.9900 .
C12 H12B 0.9900 .
C13 H13A 0.9800 .
C13 H13B 0.9800 .
C13 H13C 0.9800 .
C14 C15 1.541(9) .
C14 H14A 0.9900 .
C14 H14B 0.9900 .
C15 H15A 0.9800 .
C15 H15B 0.9800 .
C15 H15C 0.9800 .
C16 O1 1.429(9) .
C16 C17 1.475(11) .
C16 H16A 0.9900 .
C16 H16B 0.9900 .
C17 C18 1.506(10) .
C17 H17A 0.9900 .
C17 H17B 0.9900 .
C18 C19 1.506(10) .
C18 H18A 0.9900 .
C18 H18B 0.9900 .
C19 O1 1.384(9) .
C19 H19A 0.9900 .
C19 H19B 0.9900 .
Cl2 Li1 2.395(12) .
Cl2 Fe1 2.3967(16) .
Fe1 Cl2 2.3967(16) 2_655
Fe1 N1 2.463(5) .
Li1 O1 1.940(12) 2_655
Li1 O1 1.940(12) .
Li1 Cl2 2.395(12) 2_655

loop_
_geom_torsion_atom_site_label_1
_geom_torsion_atom_site_label_2
_geom_torsion_atom_site_label_3
_geom_torsion_atom_site_label_4
_geom_torsion
_geom_torsion_site_symmetry_1
_geom_torsion_site_symmetry_4
C2 C1 C2 C3 -1.1(5) 2_655 .
Fe1 C1 C2 C3 178.9(5) . .
C2 C1 C2 C5 177.9(6) 2_655 .
Fe1 C1 C2 C5 -2.1(6) . .
C1 C2 C3 C4 2.2(9) . .
C5 C2 C3 C4 -176.7(5) . .
C2 C3 C4 C3 -1.1(4) . 2_655
C1 C2 C5 N1 -0.6(8) . .
C3 C2 C5 N1 178.4(6) . .
C11 C6 C7 C8 -2.2(9) . .
N1 C6 C7 C8 -176.7(6) . .
C11 C6 C7 C12 177.0(6) . .
N1 C6 C7 C12 2.5(9) . .
C6 C7 C8 C9 1.7(9) . .
C12 C7 C8 C9 -177.5(6) . .
C7 C8 C9 C10 -0.7(11) . .
C8 C9 C10 C11 0.3(11) . .
C7 C6 C11 C10 1.8(9) . .
N1 C6 C11 C10 176.3(5) . .
C7 C6 C11 C14 -179.5(6) . .
N1 C6 C11 C14 -5.0(9) . .
C9 C10 C11 C6 -0.8(10) . .
C9 C10 C11 C14 -179.5(6) . .
C6 C7 C12 C13 -176.3(6) . .
C8 C7 C12 C13 2.8(10) . .
C6 C11 C14 C15 -91.1(7) . .
C10 C11 C14 C15 87.6(7) . .
O1 C16 C17 C18 -4.5(11) . .
C16 C17 C18 C19 16.3(10) . .
C17 C18 C19 O1 -23.3(9) . .
C2 C1 Fe1 Cl2 91.0(3) . .
C2 C1 Fe1 Cl2 -89.0(3) 2_655 .
C2 C1 Fe1 Cl2 -89.0(3) . 2_655
C2 C1 Fe1 Cl2 91.0(3) 2_655 2_655
C2 C1 Fe1 N1 2.4(3) . .
C2 C1 Fe1 N1 -177.6(3) 2_655 .
Li1 Cl2 Fe1 C1 180.0 . .
Li1 Cl2 Fe1 Cl2 0.0 . 2_655
Li1 Cl2 Fe1 N1 -103.51(12) . .
Fe1 Cl2 Li1 O1 -122.1(5) . 2_655
Fe1 Cl2 Li1 O1 118.1(6) . .
Fe1 Cl2 Li1 Cl2 0.0 . 2_655
C2 C5 N1 C6 -178.4(5) . .
C2 C5 N1 Fe1 2.3(7) . .
C11 C6 N1 C5 96.9(7) . .
C7 C6 N1 C5 -88.3(7) . .
C11 C6 N1 Fe1 -84.1(7) . .
C7 C6 N1 Fe1 90.7(6) . .
C1 Fe1 N1 C5 -2.5(4) . .
Cl2 Fe1 N1 C5 -132.3(4) . .
Cl2 Fe1 N1 C5 126.9(4) 2_655 .
C1 Fe1 N1 C6 178.4(5) . .
Cl2 Fe1 N1 C6 48.6(5) . .
Cl2 Fe1 N1 C6 -52.2(5) 2_655 .
C18 C19 O1 C16 21.2(10) . .
C18 C19 O1 Li1 163.2(6) . .
C17 C16 O1 C19 -10.4(11) . .
C17 C16 O1 Li1 -156.4(6) . .
O1 Li1 O1 C19 41.3(6) 2_655 .
Cl2 Li1 O1 C19 -84.9(9) 2_655 .
Cl2 Li1 O1 C19 164.0(7) . .
O1 Li1 O1 C16 -178.9(7) 2_655 .
Cl2 Li1 O1 C16 55.0(8) 2_655 .
Cl2 Li1 O1 C16 -56.2(8) . .
